data_7033276
loop_
_publ_author_name
'Liu, Lei-Lei'
'Yu, Cai-Xia'
'Ma, Feng-Ji'
'Li, Ya-Ru'
'Han, Jing-Jing'
'Lin, Lu'
'Ma, Lu-Fang'

_publ_section_title
;
 Structural diversity and photocatalytic properties of Cd(II) coordination
 polymers constructed by a flexible V-shaped bipyridyl benzene ligand and
 dicarboxylate derivatives.
;
_journal_issue 4
_journal_name_full 'Dalton transactions (Cambridge, England : 2003)'
_journal_page_first 1636
_journal_page_last 1645
_journal_paper_doi 10.1039/c4dt03271c
_journal_volume 44
_journal_year 2015
_chemical_formula_moiety 'C26 H22 Cd N2 O8'
_chemical_formula_sum 'C26 H22 Cd N2 O8'
_chemical_formula_weight 602.86
_chemical_name_systematic
; 
 ? 
;
_space_group_IT_number 2
_symmetry_cell_setting triclinic
_symmetry_space_group_name_Hall '-P 1'
_symmetry_space_group_name_H-M 'P -1'
_atom_sites_solution_hydrogens geom
_atom_sites_solution_primary direct
_atom_sites_solution_secondary difmap
_audit_creation_method SHELXL-97
_cell_angle_alpha 67.40(3)
_cell_angle_beta 85.63(3)
_cell_angle_gamma 72.11(3)
_cell_formula_units_Z 2
_cell_length_a 10.237(2)
_cell_length_b 10.517(2)
_cell_length_c 12.560(3)
_cell_measurement_reflns_used 3970
_cell_measurement_temperature 296(2)
_cell_measurement_theta_max 27.74
_cell_measurement_theta_min 2.67
_cell_volume 1186.7(6)
_computing_cell_refinement 'Bruker SAINT'
_computing_data_collection 'Bruker APEX2'
_computing_data_reduction 'Bruker SAINT  A '
_computing_molecular_graphics 'Bruker SHELXTL'
_computing_publication_material 'Bruker SHELXTL'
_computing_structure_refinement 'SHELXL-97 (Sheldrick, 1997)'
_computing_structure_solution 'SHELXS-97 (Sheldrick, 1990)'
_diffrn_ambient_temperature 296(2)
_diffrn_measured_fraction_theta_full 0.997
_diffrn_measured_fraction_theta_max 0.997
_diffrn_measurement_device_type 'Bruker APEX-II CCD'
_diffrn_measurement_method '\f and \w scans'
_diffrn_radiation_monochromator graphite
_diffrn_radiation_source 'fine-focus sealed tube'
_diffrn_radiation_type MoK\a
_diffrn_radiation_wavelength 0.71073
_diffrn_reflns_av_R_equivalents 0.0255
_diffrn_reflns_av_sigmaI/netI 0.0379
_diffrn_reflns_limit_h_max 12
_diffrn_reflns_limit_h_min -12
_diffrn_reflns_limit_k_max 12
_diffrn_reflns_limit_k_min -10
_diffrn_reflns_limit_l_max 14
_diffrn_reflns_limit_l_min -14
_diffrn_reflns_number 8212
_diffrn_reflns_theta_full 25.00
_diffrn_reflns_theta_max 25.00
_diffrn_reflns_theta_min 2.09
_diffrn_standards_number 0
_exptl_absorpt_coefficient_mu 0.976
_exptl_absorpt_correction_T_max 0.8287
_exptl_absorpt_correction_T_min 0.7263
_exptl_absorpt_correction_type multi-scan
_exptl_absorpt_process_details sadabs
_exptl_crystal_colour colourless
_exptl_crystal_density_diffrn 1.687
_exptl_crystal_density_method 'not measured'
_exptl_crystal_description block
_exptl_crystal_F_000 608
_exptl_crystal_size_max 0.35
_exptl_crystal_size_mid 0.35
_exptl_crystal_size_min 0.20
_refine_diff_density_max 0.728
_refine_diff_density_min -0.577
_refine_diff_density_rms 0.072
_refine_ls_extinction_method none
_refine_ls_goodness_of_fit_ref 1.051
_refine_ls_hydrogen_treatment mixed
_refine_ls_matrix_type full
_refine_ls_number_parameters 346
_refine_ls_number_reflns 4169
_refine_ls_number_restraints 3
_refine_ls_restrained_S_all 1.051
_refine_ls_R_factor_all 0.0344
_refine_ls_R_factor_gt 0.0288
_refine_ls_shift/su_max 0.001
_refine_ls_shift/su_mean 0.000
_refine_ls_structure_factor_coef Fsqd
_refine_ls_weighting_details 'calc w=1/[\s^2^(Fo^2^)+(0.0369P)^2^+0.2207P] where P=(Fo^2^+2Fc^2^)/3'
_refine_ls_weighting_scheme calc
_refine_ls_wR_factor_gt 0.0686
_refine_ls_wR_factor_ref 0.0717
_reflns_number_gt 3703
_reflns_number_total 4169
_reflns_threshold_expression >2sigma(I)
_cod_data_source_file c4dt03271c2.cif
_cod_data_source_block 5
_cod_depositor_comments 'Adding full bibliography for 7033276--7033280.cif.'
_cod_original_cell_volume 1186.7(4)
_cod_database_code 7033276

loop_
_symmetry_equiv_pos_as_xyz
'x, y, z'
'-x, -y, -z'

loop_
_atom_site_label
_atom_site_type_symbol
_atom_site_fract_x
_atom_site_fract_y
_atom_site_fract_z
_atom_site_U_iso_or_equiv
_atom_site_adp_type
_atom_site_occupancy
_atom_site_symmetry_multiplicity
_atom_site_calc_flag
_atom_site_refinement_flags
Cd1 Cd 0.194836(19) 0.59376(2) 0.322451(18) 0.02759(9) Uani 1 1 d .
C1 C 0.2727(3) 0.7329(3) 0.4762(3) 0.0331(7) Uani 1 1 d .
H1 H 0.3514 0.7078 0.4375 0.040 Uiso 1 1 calc R
C2 C 0.2750(3) 0.8055(3) 0.5466(3) 0.0294(7) Uani 1 1 d .
C3 C 0.1588(3) 0.8396(4) 0.6062(3) 0.0391(8) Uani 1 1 d .
H3 H 0.1566 0.8880 0.6549 0.047 Uiso 1 1 calc R
C4 C 0.0465(3) 0.8007(4) 0.5922(3) 0.0414(8) Uani 1 1 d .
H4 H -0.0323 0.8218 0.6321 0.050 Uiso 1 1 calc R
C5 C 0.0518(3) 0.7304(3) 0.5188(3) 0.0358(7) Uani 1 1 d .
H5 H -0.0250 0.7054 0.5095 0.043 Uiso 1 1 calc R
C6 C 0.4021(3) 0.8411(4) 0.5609(3) 0.0372(8) Uani 1 1 d .
H6A H 0.3758 0.9344 0.5676 0.045 Uiso 1 1 calc R
H6B H 0.4524 0.7695 0.6317 0.045 Uiso 1 1 calc R
C7 C 0.4510(3) 0.9600(3) 0.3614(3) 0.0333(7) Uani 1 1 d .
C8 C 0.3404(3) 1.0811(4) 0.3442(3) 0.0412(8) Uani 1 1 d .
H8 H 0.2817 1.0868 0.4035 0.049 Uiso 1 1 calc R
C9 C 0.3173(3) 1.1939(4) 0.2382(4) 0.0505(10) Uani 1 1 d .
H9 H 0.2438 1.2768 0.2269 0.061 Uiso 1 1 calc R
C10 C 0.4019(4) 1.1856(4) 0.1486(3) 0.0523(10) Uani 1 1 d .
H10 H 0.3850 1.2618 0.0771 0.063 Uiso 1 1 calc R
C11 C 0.5122(3) 1.0625(4) 0.1665(3) 0.0446(9) Uani 1 1 d .
C12 C 0.5371(3) 0.9490(3) 0.2717(3) 0.0361(7) Uani 1 1 d .
H12 H 0.6104 0.8659 0.2829 0.043 Uiso 1 1 calc R
C13 C 0.7025(4) 0.9432(4) 0.0808(3) 0.0500(9) Uani 1 1 d .
H13A H 0.6676 0.8676 0.0802 0.060 Uiso 1 1 calc R
H13B H 0.7563 0.9075 0.1524 0.060 Uiso 1 1 calc R
C14 C 0.7910(3) 0.9837(4) -0.0206(3) 0.0394(8) Uani 1 1 d .
C15 C 0.9056(4) 0.8796(4) -0.0339(3) 0.0516(9) Uani 1 1 d .
H15 H 0.9259 0.7839 0.0175 0.062 Uiso 1 1 calc R
C16 C 0.9890(4) 0.9198(4) -0.1244(3) 0.0559(10) Uani 1 1 d .
H16 H 1.0660 0.8516 -0.1352 0.067 Uiso 1 1 calc R
C17 C 0.9568(3) 1.0605(4) -0.1974(3) 0.0463(9) Uani 1 1 d .
H17 H 1.0134 1.0863 -0.2584 0.056 Uiso 1 1 calc R
C18 C 0.7682(3) 1.1237(4) -0.0993(3) 0.0399(8) Uani 1 1 d .
H18 H 0.6920 1.1944 -0.0907 0.048 Uiso 1 1 calc R
C19 C 0.4564(3) 0.5362(3) 0.2418(3) 0.0296(7) Uani 1 1 d .
C20 C 0.6010(3) 0.5200(3) 0.2019(2) 0.0246(6) Uani 1 1 d .
C21 C 0.6930(3) 0.5550(3) 0.2533(3) 0.0267(6) Uani 1 1 d .
H21 H 0.6654 0.5889 0.3123 0.032 Uiso 1 1 calc R
C22 C 0.8269(3) 0.5393(3) 0.2163(2) 0.0259(6) Uani 1 1 d .
C23 C 0.8666(3) 0.4899(3) 0.1276(3) 0.0296(7) Uani 1 1 d .
H23 H 0.9561 0.4785 0.1034 0.036 Uiso 1 1 calc R
C24 C 0.7744(3) 0.4575(3) 0.0747(3) 0.0290(7) Uani 1 1 d .
C25 C 0.6420(3) 0.4701(3) 0.1132(3) 0.0286(7) Uani 1 1 d .
H25 H 0.5808 0.4452 0.0797 0.034 Uiso 1 1 calc R
C26 C 0.9303(3) 0.5753(3) 0.2708(2) 0.0282(7) Uani 1 1 d .
N1 N 0.1631(2) 0.6965(3) 0.4605(2) 0.0319(6) Uani 1 1 d .
N2 N 0.8481(3) 1.1640(3) -0.1866(2) 0.0379(6) Uani 1 1 d .
O1 O 0.49011(19) 0.8448(2) 0.46552(18) 0.0351(5) Uani 1 1 d .
O2 O 0.5922(3) 1.0670(3) 0.0729(2) 0.0650(8) Uani 1 1 d .
O3 O 0.36861(19) 0.5258(3) 0.1840(2) 0.0390(5) Uani 1 1 d .
O4 O 0.4284(2) 0.5618(3) 0.3314(2) 0.0452(6) Uani 1 1 d .
O5 O 0.8923(2) 0.6491(3) 0.3308(2) 0.0424(6) Uani 1 1 d .
O6 O 1.05360(19) 0.5277(3) 0.2488(2) 0.0415(6) Uani 1 1 d .
O7 O 0.8200(2) 0.4132(3) -0.0137(2) 0.0433(6) Uani 1 1 d D
H7 H 0.758(3) 0.427(5) -0.056(3) 0.072(14) Uiso 1 1 d D
O1W O 0.2432(2) 0.3656(3) 0.4758(2) 0.0435(6) Uani 1 1 d D
H1WA H 0.208(4) 0.365(4) 0.536(2) 0.055(12) Uiso 1 1 d D
H1WB H 0.325(2) 0.322(4) 0.487(4) 0.082(16) Uiso 1 1 d D

loop_
_atom_site_aniso_label
_atom_site_aniso_U_11
_atom_site_aniso_U_22
_atom_site_aniso_U_33
_atom_site_aniso_U_23
_atom_site_aniso_U_13
_atom_site_aniso_U_12
Cd1 0.02201(12) 0.03743(15) 0.02743(14) -0.01312(10) 0.00277(8) -0.01389(9)
C1 0.0280(15) 0.0443(19) 0.0338(18) -0.0186(16) 0.0068(13) -0.0164(14)
C2 0.0310(15) 0.0319(17) 0.0262(17) -0.0104(14) 0.0058(12) -0.0126(13)
C3 0.0397(18) 0.044(2) 0.042(2) -0.0247(17) 0.0104(15) -0.0150(15)
C4 0.0286(16) 0.050(2) 0.045(2) -0.0191(18) 0.0136(14) -0.0125(15)
C5 0.0295(15) 0.0419(19) 0.0335(19) -0.0075(16) 0.0009(13) -0.0160(14)
C6 0.0353(16) 0.053(2) 0.0347(19) -0.0234(17) 0.0080(14) -0.0220(15)
C7 0.0311(16) 0.0353(18) 0.040(2) -0.0161(16) 0.0028(13) -0.0170(14)
C8 0.0299(16) 0.045(2) 0.051(2) -0.0200(19) 0.0099(15) -0.0143(15)
C9 0.0365(18) 0.036(2) 0.070(3) -0.017(2) 0.0091(18) -0.0048(15)
C10 0.051(2) 0.033(2) 0.052(3) -0.0002(18) 0.0060(18) -0.0062(16)
C11 0.0445(19) 0.039(2) 0.044(2) -0.0106(18) 0.0135(16) -0.0134(16)
C12 0.0353(16) 0.0289(17) 0.040(2) -0.0105(16) 0.0073(14) -0.0079(13)
C13 0.052(2) 0.038(2) 0.043(2) -0.0056(18) 0.0147(17) -0.0061(17)
C14 0.0420(18) 0.0376(19) 0.033(2) -0.0090(16) 0.0071(14) -0.0116(15)
C15 0.061(2) 0.035(2) 0.043(2) -0.0060(18) 0.0074(18) -0.0061(17)
C16 0.059(2) 0.045(2) 0.044(2) -0.0100(19) 0.0151(18) -0.0014(18)
C17 0.0459(19) 0.044(2) 0.035(2) -0.0071(17) 0.0111(15) -0.0080(16)
C18 0.0416(18) 0.0361(19) 0.035(2) -0.0104(16) 0.0078(15) -0.0073(15)
C19 0.0192(14) 0.0305(16) 0.0362(19) -0.0105(15) 0.0014(12) -0.0065(12)
C20 0.0178(13) 0.0282(15) 0.0246(16) -0.0064(13) 0.0022(11) -0.0076(11)
C21 0.0232(14) 0.0329(16) 0.0253(16) -0.0123(14) 0.0030(11) -0.0091(12)
C22 0.0206(13) 0.0309(16) 0.0249(16) -0.0065(13) 0.0007(11) -0.0111(12)
C23 0.0210(13) 0.0374(17) 0.0276(17) -0.0093(14) 0.0013(12) -0.0088(12)
C24 0.0266(14) 0.0336(17) 0.0228(16) -0.0091(14) -0.0017(12) -0.0050(12)
C25 0.0246(14) 0.0337(17) 0.0276(17) -0.0103(14) -0.0031(12) -0.0098(12)
C26 0.0275(15) 0.0339(17) 0.0209(16) -0.0027(14) 0.0003(12) -0.0159(13)
N1 0.0322(13) 0.0406(16) 0.0271(15) -0.0116(12) 0.0037(11) -0.0188(12)
N2 0.0396(15) 0.0373(16) 0.0326(16) -0.0089(13) 0.0063(12) -0.0128(12)
O1 0.0292(10) 0.0432(13) 0.0318(13) -0.0109(11) 0.0062(9) -0.0148(10)
O2 0.0667(17) 0.0440(15) 0.0450(17) 0.0043(13) 0.0231(13) 0.0046(13)
O3 0.0229(10) 0.0546(15) 0.0471(15) -0.0242(12) -0.0008(9) -0.0150(10)
O4 0.0274(11) 0.0780(18) 0.0453(15) -0.0375(14) 0.0130(10) -0.0210(11)
O5 0.0406(12) 0.0581(16) 0.0446(15) -0.0294(13) 0.0077(10) -0.0255(11)
O6 0.0242(11) 0.0653(16) 0.0464(15) -0.0284(13) 0.0035(9) -0.0204(10)
O7 0.0314(12) 0.0686(17) 0.0368(14) -0.0335(13) 0.0022(10) -0.0072(11)
O1W 0.0334(13) 0.0487(15) 0.0370(15) -0.0082(12) 0.0060(11) -0.0083(11)

loop_
_atom_type_symbol
_atom_type_description
_atom_type_scat_dispersion_real
_atom_type_scat_dispersion_imag
_atom_type_scat_source
C C 0.0033 0.0016 'International Tables Vol C Tables 4.2.6.8 and 6.1.1.4'
H H 0.0000 0.0000 'International Tables Vol C Tables 4.2.6.8 and 6.1.1.4'
N N 0.0061 0.0033 'International Tables Vol C Tables 4.2.6.8 and 6.1.1.4'
O O 0.0106 0.0060 'International Tables Vol C Tables 4.2.6.8 and 6.1.1.4'
Cd Cd -0.8075 1.2024 'International Tables Vol C Tables 4.2.6.8 and 6.1.1.4'

loop_
_geom_angle_atom_site_label_1
_geom_angle_atom_site_label_2
_geom_angle_atom_site_label_3
_geom_angle
_geom_angle_site_symmetry_1
_geom_angle_site_symmetry_3
O6 Cd1 O4 138.57(8) 1_455 .
O6 Cd1 N1 130.76(8) 1_455 .
O4 Cd1 N1 89.81(8) . .
O6 Cd1 O1W 87.53(9) 1_455 .
O4 Cd1 O1W 85.85(10) . .
N1 Cd1 O1W 87.82(9) . .
O6 Cd1 N2 99.13(10) 1_455 2_675
O4 Cd1 N2 91.73(10) . 2_675
N1 Cd1 N2 84.75(9) . 2_675
O1W Cd1 N2 172.20(9) . 2_675
O6 Cd1 O3 87.35(7) 1_455 .
O4 Cd1 O3 53.54(7) . .
N1 Cd1 O3 141.73(7) . .
O1W Cd1 O3 98.69(9) . .
N2 Cd1 O3 85.75(9) 2_675 .
N1 C1 C2 123.6(3) . .
N1 C1 H1 118.2 . .
C2 C1 H1 118.2 . .
C1 C2 C3 118.0(3) . .
C1 C2 C6 120.5(3) . .
C3 C2 C6 121.4(3) . .
C4 C3 C2 119.0(3) . .
C4 C3 H3 120.5 . .
C2 C3 H3 120.5 . .
C5 C4 C3 119.4(3) . .
C5 C4 H4 120.3 . .
C3 C4 H4 120.3 . .
N1 C5 C4 122.5(3) . .
N1 C5 H5 118.7 . .
C4 C5 H5 118.7 . .
O1 C6 C2 112.2(2) . .
O1 C6 H6A 109.2 . .
C2 C6 H6A 109.2 . .
O1 C6 H6B 109.2 . .
C2 C6 H6B 109.2 . .
H6A C6 H6B 107.9 . .
C8 C7 O1 124.7(3) . .
C8 C7 C12 120.6(3) . .
O1 C7 C12 114.6(3) . .
C7 C8 C9 119.4(3) . .
C7 C8 H8 120.3 . .
C9 C8 H8 120.3 . .
C8 C9 C10 120.9(3) . .
C8 C9 H9 119.6 . .
C10 C9 H9 119.6 . .
C9 C10 C11 119.2(3) . .
C9 C10 H10 120.4 . .
C11 C10 H10 120.4 . .
O2 C11 C12 124.7(3) . .
O2 C11 C10 114.6(3) . .
C12 C11 C10 120.7(3) . .
C11 C12 C7 119.1(3) . .
C11 C12 H12 120.4 . .
C7 C12 H12 120.4 . .
O2 C13 C14 108.6(3) . .
O2 C13 H13A 110.0 . .
C14 C13 H13A 110.0 . .
O2 C13 H13B 110.0 . .
C14 C13 H13B 110.0 . .
H13A C13 H13B 108.4 . .
C18 C14 C15 117.2(3) . .
C18 C14 C13 122.8(3) . .
C15 C14 C13 119.9(3) . .
C16 C15 C14 119.1(3) . .
C16 C15 H15 120.4 . .
C14 C15 H15 120.4 . .
C17 C16 C15 118.9(3) . .
C17 C16 H16 120.6 . .
C15 C16 H16 120.6 . .
N2 C17 C16 123.6(3) . .
N2 C17 H17 118.2 . .
C16 C17 H17 118.2 . .
N2 C18 C14 124.2(3) . .
N2 C18 H18 117.9 . .
C14 C18 H18 117.9 . .
O4 C19 O3 122.3(2) . .
O4 C19 C20 118.1(3) . .
O3 C19 C20 119.6(3) . .
C21 C20 C25 120.1(2) . .
C21 C20 C19 120.1(3) . .
C25 C20 C19 119.8(2) . .
C20 C21 C22 119.8(3) . .
C20 C21 H21 120.1 . .
C22 C21 H21 120.1 . .
C23 C22 C21 119.6(3) . .
C23 C22 C26 119.0(2) . .
C21 C22 C26 121.4(3) . .
C24 C23 C22 120.7(2) . .
C24 C23 H23 119.6 . .
C22 C23 H23 119.6 . .
O7 C24 C23 117.3(2) . .
O7 C24 C25 123.0(3) . .
C23 C24 C25 119.7(3) . .
C24 C25 C20 120.0(3) . .
C24 C25 H25 120.0 . .
C20 C25 H25 120.0 . .
O5 C26 O6 124.0(3) . .
O5 C26 C22 120.7(2) . .
O6 C26 C22 115.3(3) . .
C5 N1 C1 117.5(3) . .
C5 N1 Cd1 129.7(2) . .
C1 N1 Cd1 112.73(19) . .
C18 N2 C17 116.9(3) . .
C18 N2 Cd1 123.6(2) . 2_675
C17 N2 Cd1 119.5(2) . 2_675
C7 O1 C6 118.7(2) . .
C11 O2 C13 118.6(3) . .
C19 O3 Cd1 86.94(17) . .
C19 O4 Cd1 97.02(17) . .
C26 O6 Cd1 113.11(19) . 1_655
C24 O7 H7 112(3) . .
Cd1 O1W H1WA 116(3) . .
Cd1 O1W H1WB 113(3) . .
H1WA O1W H1WB 111(4) . .

loop_
_geom_bond_atom_site_label_1
_geom_bond_atom_site_label_2
_geom_bond_distance
_geom_bond_site_symmetry_2
Cd1 O6 2.178(2) 1_455
Cd1 O4 2.315(2) .
Cd1 N1 2.327(3) .
Cd1 O1W 2.361(3) .
Cd1 N2 2.383(3) 2_675
Cd1 O3 2.530(2) .
C1 N1 1.342(4) .
C1 C2 1.377(4) .
C1 H1 0.9300 .
C2 C3 1.382(4) .
C2 C6 1.501(4) .
C3 C4 1.377(4) .
C3 H3 0.9300 .
C4 C5 1.375(5) .
C4 H4 0.9300 .
C5 N1 1.337(4) .
C5 H5 0.9300 .
C6 O1 1.438(3) .
C6 H6A 0.9700 .
C6 H6B 0.9700 .
C7 C8 1.375(4) .
C7 O1 1.380(4) .
C7 C12 1.395(4) .
C8 C9 1.377(5) .
C8 H8 0.9300 .
C9 C10 1.380(5) .
C9 H9 0.9300 .
C10 C11 1.385(5) .
C10 H10 0.9300 .
C11 O2 1.374(4) .
C11 C12 1.374(5) .
C12 H12 0.9300 .
C13 O2 1.412(4) .
C13 C14 1.506(4) .
C13 H13A 0.9700 .
C13 H13B 0.9700 .
C14 C18 1.380(5) .
C14 C15 1.387(5) .
C15 C16 1.381(5) .
C15 H15 0.9300 .
C16 C17 1.357(5) .
C16 H16 0.9300 .
C17 N2 1.338(4) .
C17 H17 0.9300 .
C18 N2 1.330(4) .
C18 H18 0.9300 .
C19 O4 1.249(4) .
C19 O3 1.251(4) .
C19 C20 1.506(4) .
C20 C21 1.389(4) .
C20 C25 1.391(4) .
C21 C22 1.394(4) .
C21 H21 0.9300 .
C22 C23 1.386(4) .
C22 C26 1.513(4) .
C23 C24 1.385(4) .
C23 H23 0.9300 .
C24 O7 1.361(4) .
C24 C25 1.388(4) .
C25 H25 0.9300 .
C26 O5 1.242(4) .
C26 O6 1.259(3) .
N2 Cd1 2.383(3) 2_675
O6 Cd1 2.178(2) 1_655
O7 H7 0.809(19) .
O1W H1WA 0.816(18) .
O1W H1WB 0.816(19) .

loop_
_geom_hbond_atom_site_label_D
_geom_hbond_atom_site_label_H
_geom_hbond_atom_site_label_A
_geom_hbond_distance_DH
_geom_hbond_distance_HA
_geom_hbond_distance_DA
_geom_hbond_angle_DHA
_geom_hbond_site_symmetry_A
O1W H1WA O5 0.816(18) 1.87(2) 2.680(3) 171(4) 2_666
O1W H1WB O1 0.816(19) 2.08(2) 2.870(3) 162(4) 2_666
O7 H7 O3 0.809(19) 1.95(2) 2.744(3) 168(4) 2_665
C1 H1 O4 0.93 2.33 3.066(4) 136.0 .
C5 H5 O1W 0.93 2.54 3.454(4) 168.7 2_566
C18 H18 O3 0.93 2.60 3.274(4) 129.9 2_675

loop_
_geom_torsion_atom_site_label_1
_geom_torsion_atom_site_label_2
_geom_torsion_atom_site_label_3
_geom_torsion_atom_site_label_4
_geom_torsion
_geom_torsion_site_symmetry_1
_geom_torsion_site_symmetry_4
N1 C1 C2 C3 1.5(5) . .
N1 C1 C2 C6 179.3(3) . .
C1 C2 C3 C4 -0.4(5) . .
C6 C2 C3 C4 -178.2(3) . .
C2 C3 C4 C5 -0.6(5) . .
C3 C4 C5 N1 0.6(5) . .
C1 C2 C6 O1 22.8(4) . .
C3 C2 C6 O1 -159.5(3) . .
O1 C7 C8 C9 175.3(3) . .
C12 C7 C8 C9 -1.9(5) . .
C7 C8 C9 C10 1.4(5) . .
C8 C9 C10 C11 -0.7(6) . .
C9 C10 C11 O2 -178.1(3) . .
C9 C10 C11 C12 0.5(6) . .
O2 C11 C12 C7 177.5(3) . .
C10 C11 C12 C7 -1.0(5) . .
C8 C7 C12 C11 1.7(5) . .
O1 C7 C12 C11 -175.8(3) . .
O2 C13 C14 C18 5.0(5) . .
O2 C13 C14 C15 -178.8(3) . .
C18 C14 C15 C16 -0.7(6) . .
C13 C14 C15 C16 -177.2(4) . .
C14 C15 C16 C17 0.4(6) . .
C15 C16 C17 N2 0.3(6) . .
C15 C14 C18 N2 0.4(6) . .
C13 C14 C18 N2 176.8(3) . .
O4 C19 C20 C21 -9.8(4) . .
O3 C19 C20 C21 169.1(3) . .
O4 C19 C20 C25 170.3(3) . .
O3 C19 C20 C25 -10.7(4) . .
C25 C20 C21 C22 -0.4(4) . .
C19 C20 C21 C22 179.8(3) . .
C20 C21 C22 C23 0.5(4) . .
C20 C21 C22 C26 -179.5(3) . .
C21 C22 C23 C24 0.7(4) . .
C26 C22 C23 C24 -179.3(3) . .
C22 C23 C24 O7 178.3(3) . .
C22 C23 C24 C25 -2.1(5) . .
O7 C24 C25 C20 -178.2(3) . .
C23 C24 C25 C20 2.2(4) . .
C21 C20 C25 C24 -1.0(4) . .
C19 C20 C25 C24 178.9(3) . .
C23 C22 C26 O5 163.7(3) . .
C21 C22 C26 O5 -16.3(4) . .
C23 C22 C26 O6 -15.1(4) . .
C21 C22 C26 O6 165.0(3) . .
C4 C5 N1 C1 0.4(5) . .
C4 C5 N1 Cd1 -175.2(2) . .
C2 C1 N1 C5 -1.5(5) . .
C2 C1 N1 Cd1 174.8(3) . .
O6 Cd1 N1 C5 0.9(3) 1_455 .
O4 Cd1 N1 C5 -169.8(3) . .
O1W Cd1 N1 C5 -83.9(3) . .
N2 Cd1 N1 C5 98.5(3) 2_675 .
O3 Cd1 N1 C5 174.8(2) . .
O6 Cd1 N1 C1 -174.78(19) 1_455 .
O4 Cd1 N1 C1 14.5(2) . .
O1W Cd1 N1 C1 100.4(2) . .
N2 Cd1 N1 C1 -77.2(2) 2_675 .
O3 Cd1 N1 C1 -0.9(3) . .
C14 C18 N2 C17 0.2(5) . .
C14 C18 N2 Cd1 179.4(3) . 2_675
C16 C17 N2 C18 -0.6(6) . .
C16 C17 N2 Cd1 -179.8(3) . 2_675
C8 C7 O1 C6 7.3(4) . .
C12 C7 O1 C6 -175.3(3) . .
C2 C6 O1 C7 73.5(3) . .
C12 C11 O2 C13 4.9(6) . .
C10 C11 O2 C13 -176.5(3) . .
C14 C13 O2 C11 -168.4(3) . .
O4 C19 O3 Cd1 4.0(3) . .
C20 C19 O3 Cd1 -174.9(2) . .
O6 Cd1 O3 C19 -167.60(19) 1_455 .
O4 Cd1 O3 C19 -2.27(18) . .
N1 Cd1 O3 C19 17.1(2) . .
O1W Cd1 O3 C19 -80.50(19) . .
N2 Cd1 O3 C19 93.04(19) 2_675 .
O3 C19 O4 Cd1 -4.4(3) . .
C20 C19 O4 Cd1 174.5(2) . .
O6 Cd1 O4 C19 24.8(3) 1_455 .
N1 Cd1 O4 C19 -165.9(2) . .
O1W Cd1 O4 C19 106.3(2) . .
N2 Cd1 O4 C19 -81.1(2) 2_675 .
O3 Cd1 O4 C19 2.29(18) . .
O5 C26 O6 Cd1 -1.8(4) . 1_655
C22 C26 O6 Cd1 176.83(19) . 1_655
